data_7052114
loop_
_publ_author_name
'Lyudmila G. Kuz'mina'
'Artem I. Vedernikov'
'Natalia A. Lobova'
'Andrei V. Churakov'
'Judith A. K. Howard'
'Michael V. Alfimov'
'Sergey P. Gromov'

_publ_section_title
;
 4-Styrylquinolines: synthesis and study of [2 + 2]-photocycloaddition
 reactions in thin films and single crystals
;
_journal_issue 6
_journal_name_full 'New Journal of Chemistry'
_journal_page_first 980
_journal_paper_doi 10.1039/b615056j
_journal_volume 31
_journal_year 2007
_chemical_formula_moiety '(C38 H36 N2)2+, 2(Cl O4 1-)'
_chemical_formula_sum 'C38 H36 Cl2 N2 O12'
_chemical_formula_weight 783.59
_chemical_name_systematic
;
?
;
_space_group_IT_number 2
_symmetry_cell_setting triclinic
_symmetry_space_group_name_Hall '-P 1'
_symmetry_space_group_name_H-M 'P -1'
_atom_sites_solution_hydrogens geom
_atom_sites_solution_primary direct
_atom_sites_solution_secondary difmap
_audit_creation_method SHELXL-97
_cell_angle_alpha 93.589(2)
_cell_angle_beta 110.545(2)
_cell_angle_gamma 92.542(2)
_cell_formula_units_Z 2
_cell_length_a 11.4976(5)
_cell_length_b 12.2916(6)
_cell_length_c 13.5348(6)
_cell_measurement_reflns_used 1693
_cell_measurement_temperature 120.0(2)
_cell_measurement_theta_max 30.128
_cell_measurement_theta_min 3.109
_cell_volume 1783.11(14)
_computing_structure_refinement 'SHELXL-97 (Sheldrick, 1997)'
_computing_structure_solution 'SHELXS-97 (Sheldrick, 1990)'
_diffrn_ambient_temperature 120.0(2)
_diffrn_measured_fraction_theta_full 0.919
_diffrn_measured_fraction_theta_max 0.919
_diffrn_measurement_device_type 'Bruker SMART APEX'
_diffrn_measurement_method \w
_diffrn_radiation_monochromator graphite
_diffrn_radiation_source 'fine-focus sealed tube'
_diffrn_radiation_type MoK\a
_diffrn_radiation_wavelength 0.71073
_diffrn_reflns_av_R_equivalents 0.0403
_diffrn_reflns_av_sigmaI/netI 0.1021
_diffrn_reflns_limit_h_max 15
_diffrn_reflns_limit_h_min -15
_diffrn_reflns_limit_k_max 16
_diffrn_reflns_limit_k_min -14
_diffrn_reflns_limit_l_max 18
_diffrn_reflns_limit_l_min -18
_diffrn_reflns_number 12884
_diffrn_reflns_theta_full 29.00
_diffrn_reflns_theta_max 29.00
_diffrn_reflns_theta_min 1.61
_exptl_absorpt_coefficient_mu 0.252
_exptl_absorpt_correction_type none
_exptl_crystal_colour yellowish
_exptl_crystal_density_diffrn 1.459
_exptl_crystal_density_method 'not measured'
_exptl_crystal_description plate
_exptl_crystal_F_000 816
_exptl_crystal_size_max 0.16
_exptl_crystal_size_mid 0.08
_exptl_crystal_size_min 0.04
_refine_diff_density_max 0.670
_refine_diff_density_min -0.464
_refine_diff_density_rms 0.081
_refine_ls_extinction_method none
_refine_ls_goodness_of_fit_ref 0.938
_refine_ls_hydrogen_treatment refall
_refine_ls_matrix_type full
_refine_ls_number_parameters 631
_refine_ls_number_reflns 8721
_refine_ls_number_restraints 0
_refine_ls_restrained_S_all 0.938
_refine_ls_R_factor_all 0.1263
_refine_ls_R_factor_gt 0.0614
_refine_ls_shift/su_max 0.000
_refine_ls_shift/su_mean 0.000
_refine_ls_structure_factor_coef Fsqd
_refine_ls_weighting_details 'calc w=1/[\s^2^(Fo^2^)+(0.0761P)^2^+0.0000P] where P=(Fo^2^+2Fc^2^)/3'
_refine_ls_weighting_scheme calc
_refine_ls_wR_factor_gt 0.1350
_refine_ls_wR_factor_ref 0.1547
_reflns_number_gt 5052
_reflns_number_total 8721
_reflns_threshold_expression I>2\s(I)
_cod_data_source_file b615056j.txt
_cod_data_source_block 6+HClO4
_cod_depositor_comments
;
The following automatic conversions were performed:
'_symmetry_cell_setting' value 'Triclinic' changed to 'triclinic'
according to '/home/saulius/struct/CIF-dictionaries/cif_core.dic'
dictionary named 'cif_core.dic' version 2.4.1 from 2010-06-29.

Automatic conversion script
Id: cif_fix_enum 1527 2010-12-29 10:47:43Z saulius 
;
_cod_original_sg_symbol_H-M P-1
_cod_database_code 7052114

loop_
_symmetry_equiv_pos_as_xyz
'x, y, z'
'-x, -y, -z'

loop_
_atom_site_label
_atom_site_type_symbol
_atom_site_fract_x
_atom_site_fract_y
_atom_site_fract_z
_atom_site_U_iso_or_equiv
_atom_site_adp_type
_atom_site_occupancy
_atom_site_symmetry_multiplicity
_atom_site_calc_flag
_atom_site_refinement_flags
_atom_site_disorder_assembly
_atom_site_disorder_group
Cl1 Cl 0.15146(7) 0.10398(5) 0.21744(5) 0.02264(19) Uani 1 1 d . . .
O11 O 0.1888(2) 0.02710(17) 0.29746(17) 0.0312(5) Uani 1 1 d . . .
O12 O 0.2590(2) 0.14887(17) 0.19990(18) 0.0326(6) Uani 1 1 d . . .
O13 O 0.0923(2) 0.19152(17) 0.25488(18) 0.0344(6) Uani 1 1 d . . .
O14 O 0.0643(2) 0.05006(18) 0.12172(17) 0.0407(7) Uani 1 1 d . . .
Cl2 Cl 0.81529(8) 0.43340(6) 0.29651(6) 0.0284(2) Uani 1 1 d . . .
O21 O 0.8463(2) 0.50542(17) 0.22970(18) 0.0369(6) Uani 1 1 d . . .
O22 O 0.7378(3) 0.3435(2) 0.2314(2) 0.0646(10) Uani 1 1 d . . .
O23 O 0.7504(2) 0.49104(19) 0.35496(18) 0.0401(6) Uani 1 1 d . . .
O24 O 0.9248(4) 0.3956(3) 0.3676(3) 0.0880(12) Uani 1 1 d . . .
N1 N 0.2193(3) 0.6725(2) -0.0278(2) 0.0231(6) Uani 1 1 d . . .
N2 N -0.2260(3) 0.8339(2) 0.49046(19) 0.0206(6) Uani 1 1 d . . .
O1 O -0.56740(19) 0.82493(16) -0.04446(15) 0.0232(5) Uani 1 1 d . . .
O2 O -0.49756(19) 0.69996(16) 0.11075(15) 0.0225(5) Uani 1 1 d . . .
O3 O 0.57981(18) 0.71854(16) 0.53698(15) 0.0210(5) Uani 1 1 d . . .
O4 O 0.50226(19) 0.84387(16) 0.38130(16) 0.0238(5) Uani 1 1 d . . .
C1 C 0.1639(3) 0.7636(2) -0.0230(2) 0.0234(7) Uani 1 1 d . . .
C2 C 0.0953(3) 0.7779(2) 0.0423(2) 0.0186(6) Uani 1 1 d . . .
C3 C 0.0796(3) 0.6947(2) 0.1018(2) 0.0142(6) Uani 1 1 d . . .
C4 C 0.1361(3) 0.5949(2) 0.0928(2) 0.0148(6) Uani 1 1 d . . .
C5 C 0.1190(3) 0.5016(2) 0.1447(2) 0.0179(6) Uani 1 1 d . . .
C6 C 0.1741(3) 0.4079(2) 0.1321(2) 0.0213(7) Uani 1 1 d . . .
C7 C 0.2506(3) 0.4021(3) 0.0701(2) 0.0241(7) Uani 1 1 d . . .
C8 C 0.2677(3) 0.4898(2) 0.0181(2) 0.0222(7) Uani 1 1 d . . .
C9 C 0.2088(3) 0.5851(2) 0.0279(2) 0.0171(6) Uani 1 1 d . . .
C10 C 0.0028(3) 0.7046(2) 0.1704(2) 0.0125(5) Uani 1 1 d . . .
C11 C -0.0500(3) 0.8148(2) 0.1872(2) 0.0135(6) Uani 1 1 d . . .
C12 C -0.1871(3) 0.8221(2) 0.1315(2) 0.0140(6) Uani 1 1 d . . .
C13 C -0.2278(3) 0.8904(2) 0.0501(2) 0.0172(6) Uani 1 1 d . . .
C14 C -0.3525(3) 0.8922(2) -0.0104(2) 0.0186(6) Uani 1 1 d . . .
C15 C -0.4422(3) 0.8283(2) 0.0109(2) 0.0166(6) Uani 1 1 d . . .
C16 C -0.4028(3) 0.7597(2) 0.0947(2) 0.0152(6) Uani 1 1 d . . .
C17 C -0.2778(3) 0.7562(2) 0.1526(2) 0.0158(6) Uani 1 1 d . . .
C18 C -0.6040(3) 0.8790(3) -0.1406(3) 0.0262(7) Uani 1 1 d . . .
C19 C -0.4618(3) 0.6359(3) 0.2002(3) 0.0276(8) Uani 1 1 d . . .
C20 C -0.1750(3) 0.7407(2) 0.4838(2) 0.0197(6) Uani 1 1 d . . .
C21 C -0.0951(3) 0.7303(2) 0.4284(2) 0.0164(6) Uani 1 1 d . . .
C22 C -0.0687(2) 0.8163(2) 0.3769(2) 0.0136(6) Uani 1 1 d . . .
C23 C -0.1196(3) 0.9186(2) 0.3891(2) 0.0146(6) Uani 1 1 d . . .
C24 C -0.0904(3) 1.0148(2) 0.3478(2) 0.0170(6) Uani 1 1 d . . .
C25 C -0.1390(3) 1.1106(2) 0.3647(2) 0.0210(6) Uani 1 1 d . . .
C26 C -0.2201(3) 1.1158(3) 0.4216(2) 0.0229(7) Uani 1 1 d . . .
C27 C -0.2516(3) 1.0245(3) 0.4627(2) 0.0234(7) Uani 1 1 d . . .
C28 C -0.1998(3) 0.9264(2) 0.4477(2) 0.0168(6) Uani 1 1 d . . .
C29 C 0.0102(3) 0.8079(2) 0.3108(2) 0.0125(5) Uani 1 1 d . . .
C30 C 0.0646(3) 0.6976(2) 0.2943(2) 0.0133(6) Uani 1 1 d . . .
C31 C 0.2013(3) 0.6951(2) 0.3506(2) 0.0141(6) Uani 1 1 d . . .
C32 C 0.2454(3) 0.6270(2) 0.4312(2) 0.0165(6) Uani 1 1 d . . .
C33 C 0.3711(3) 0.6330(2) 0.4952(2) 0.0183(6) Uani 1 1 d . . .
C34 C 0.4552(3) 0.7062(2) 0.4779(2) 0.0160(6) Uani 1 1 d . . .
C35 C 0.4123(3) 0.7742(2) 0.3942(2) 0.0166(6) Uani 1 1 d . . .
C36 C 0.2878(3) 0.7690(2) 0.3328(2) 0.0158(6) Uani 1 1 d . . .
C37 C 0.6225(3) 0.6531(3) 0.6250(2) 0.0251(7) Uani 1 1 d . . .
C38 C 0.4626(3) 0.9070(3) 0.2909(3) 0.0293(8) Uani 1 1 d . . .
H1N H 0.266(3) 0.665(3) -0.066(3) 0.033(10) Uiso 1 1 d . . .
H2N H -0.279(3) 0.838(3) 0.518(3) 0.028(10) Uiso 1 1 d . . .
H1A H 0.175(3) 0.817(2) -0.070(2) 0.028(8) Uiso 1 1 d . . .
H2A H 0.057(3) 0.840(3) 0.044(2) 0.028(9) Uiso 1 1 d . . .
H5A H 0.066(3) 0.501(2) 0.187(2) 0.018(8) Uiso 1 1 d . . .
H6A H 0.154(3) 0.349(3) 0.156(3) 0.032(9) Uiso 1 1 d . . .
H7A H 0.286(3) 0.340(3) 0.065(3) 0.037(10) Uiso 1 1 d . . .
H8A H 0.323(3) 0.487(2) -0.022(2) 0.024(8) Uiso 1 1 d . . .
H10A H -0.061(3) 0.647(2) 0.144(2) 0.014(7) Uiso 1 1 d . . .
H11A H -0.008(3) 0.873(3) 0.171(2) 0.029(9) Uiso 1 1 d . . .
H13A H -0.167(3) 0.937(2) 0.035(2) 0.025(8) Uiso 1 1 d . . .
H14A H -0.371(3) 0.935(3) -0.061(3) 0.034(9) Uiso 1 1 d . . .
H17A H -0.249(2) 0.708(2) 0.208(2) 0.008(7) Uiso 1 1 d . . .
H18A H -0.583(3) 0.962(2) -0.125(2) 0.020(8) Uiso 1 1 d . . .
H18B H -0.567(3) 0.849(2) -0.194(2) 0.020(8) Uiso 1 1 d . . .
H18C H -0.688(3) 0.866(3) -0.172(3) 0.035(10) Uiso 1 1 d . . .
H19A H -0.540(3) 0.604(3) 0.202(2) 0.028(9) Uiso 1 1 d . . .
H19B H -0.409(3) 0.571(3) 0.183(2) 0.031(9) Uiso 1 1 d . . .
H19C H -0.420(3) 0.677(3) 0.257(3) 0.024(9) Uiso 1 1 d . . .
H20A H -0.196(3) 0.683(3) 0.513(3) 0.038(10) Uiso 1 1 d . . .
H21A H -0.059(3) 0.666(3) 0.427(2) 0.024(9) Uiso 1 1 d . . .
H24A H -0.039(3) 1.010(2) 0.309(2) 0.012(7) Uiso 1 1 d . . .
H25A H -0.116(2) 1.173(2) 0.3439(19) 0.003(6) Uiso 1 1 d . . .
H26A H -0.257(3) 1.179(3) 0.430(3) 0.038(10) Uiso 1 1 d . . .
H27A H -0.306(3) 1.029(3) 0.502(3) 0.037(10) Uiso 1 1 d . . .
H29A H 0.078(3) 0.864(2) 0.341(2) 0.014(7) Uiso 1 1 d . . .
H30A H 0.018(3) 0.635(2) 0.311(2) 0.014(7) Uiso 1 1 d . . .
H32A H 0.188(3) 0.579(2) 0.447(2) 0.021(8) Uiso 1 1 d . . .
H33A H 0.400(3) 0.589(3) 0.548(3) 0.032(9) Uiso 1 1 d . . .
H36A H 0.257(3) 0.814(2) 0.283(2) 0.011(7) Uiso 1 1 d . . .
H37A H 0.611(3) 0.574(3) 0.601(2) 0.020(8) Uiso 1 1 d . . .
H37B H 0.584(3) 0.668(2) 0.677(2) 0.018(8) Uiso 1 1 d . . .
H37C H 0.715(3) 0.669(3) 0.659(3) 0.032(9) Uiso 1 1 d . . .
H38A H 0.428(3) 0.858(3) 0.230(3) 0.027(9) Uiso 1 1 d . . .
H38B H 0.537(3) 0.938(3) 0.288(3) 0.033(9) Uiso 1 1 d . . .
H38C H 0.404(3) 0.963(3) 0.306(3) 0.030(9) Uiso 1 1 d . . .

loop_
_atom_site_aniso_label
_atom_site_aniso_U_11
_atom_site_aniso_U_22
_atom_site_aniso_U_33
_atom_site_aniso_U_23
_atom_site_aniso_U_13
_atom_site_aniso_U_12
Cl1 0.0332(5) 0.0170(4) 0.0190(3) 0.0067(3) 0.0105(3) -0.0030(3)
O11 0.0387(14) 0.0314(12) 0.0290(12) 0.0171(10) 0.0157(11) 0.0095(10)
O12 0.0394(15) 0.0294(12) 0.0374(13) 0.0010(10) 0.0254(12) -0.0073(10)
O13 0.0464(15) 0.0241(12) 0.0432(14) 0.0055(10) 0.0279(12) 0.0082(10)
O14 0.0551(17) 0.0305(13) 0.0248(12) 0.0043(10) 0.0013(12) -0.0136(11)
Cl2 0.0477(5) 0.0174(4) 0.0212(4) 0.0062(3) 0.0134(4) -0.0033(3)
O21 0.0514(16) 0.0287(13) 0.0370(13) 0.0050(10) 0.0253(13) -0.0146(11)
O22 0.103(3) 0.0443(16) 0.0560(18) -0.0231(13) 0.0499(18) -0.0461(16)
O23 0.0614(18) 0.0378(14) 0.0294(13) 0.0024(10) 0.0266(13) 0.0028(12)
O24 0.098(3) 0.106(3) 0.054(2) 0.0276(19) 0.009(2) 0.064(2)
N1 0.0296(16) 0.0251(14) 0.0227(13) 0.0060(10) 0.0183(13) 0.0048(11)
N2 0.0212(15) 0.0277(14) 0.0173(12) 0.0054(10) 0.0112(12) 0.0046(11)
O1 0.0180(11) 0.0317(12) 0.0179(10) 0.0136(8) 0.0019(9) 0.0031(9)
O2 0.0166(11) 0.0295(11) 0.0203(10) 0.0104(8) 0.0045(9) -0.0037(9)
O3 0.0145(11) 0.0288(11) 0.0178(10) 0.0119(8) 0.0016(9) 0.0017(8)
O4 0.0197(12) 0.0285(11) 0.0227(11) 0.0145(9) 0.0053(9) -0.0033(9)
C1 0.0322(19) 0.0195(15) 0.0253(16) 0.0107(12) 0.0164(15) 0.0065(13)
C2 0.0231(17) 0.0159(15) 0.0181(14) 0.0037(11) 0.0083(13) 0.0037(12)
C3 0.0149(15) 0.0147(13) 0.0120(12) 0.0023(10) 0.0034(11) -0.0006(11)
C4 0.0171(15) 0.0151(13) 0.0099(12) 0.0018(10) 0.0018(11) -0.0003(11)
C5 0.0227(17) 0.0167(14) 0.0127(13) 0.0022(10) 0.0042(13) 0.0010(11)
C6 0.0294(18) 0.0131(14) 0.0172(14) 0.0033(11) 0.0023(13) 0.0046(12)
C7 0.0304(19) 0.0207(16) 0.0176(15) -0.0006(12) 0.0035(14) 0.0105(13)
C8 0.0215(17) 0.0280(16) 0.0175(15) 0.0003(12) 0.0069(14) 0.0081(13)
C9 0.0165(15) 0.0188(14) 0.0147(13) 0.0023(10) 0.0035(12) 0.0029(11)
C10 0.0138(15) 0.0118(13) 0.0141(13) 0.0025(10) 0.0074(11) -0.0009(10)
C11 0.0165(15) 0.0111(13) 0.0157(13) 0.0034(10) 0.0087(12) 0.0028(10)
C12 0.0167(15) 0.0130(13) 0.0138(13) 0.0016(10) 0.0069(12) 0.0031(10)
C13 0.0229(17) 0.0163(14) 0.0171(14) 0.0063(10) 0.0118(13) 0.0030(11)
C14 0.0242(17) 0.0179(14) 0.0168(14) 0.0108(11) 0.0088(13) 0.0068(12)
C15 0.0171(15) 0.0189(14) 0.0132(13) 0.0036(10) 0.0039(12) 0.0037(11)
C16 0.0181(16) 0.0166(14) 0.0115(13) 0.0023(10) 0.0059(12) -0.0001(11)
C17 0.0223(16) 0.0139(13) 0.0110(13) 0.0035(10) 0.0054(12) 0.0007(11)
C18 0.026(2) 0.0291(18) 0.0197(16) 0.0118(13) 0.0009(15) 0.0035(14)
C19 0.0247(19) 0.036(2) 0.0214(17) 0.0131(14) 0.0063(15) -0.0051(15)
C20 0.0229(17) 0.0198(15) 0.0184(14) 0.0047(11) 0.0094(13) 0.0017(12)
C21 0.0181(16) 0.0159(14) 0.0158(14) 0.0040(11) 0.0059(12) 0.0051(11)
C22 0.0109(14) 0.0158(13) 0.0116(12) 0.0009(10) 0.0008(11) 0.0019(10)
C23 0.0155(15) 0.0180(14) 0.0086(12) 0.0015(10) 0.0018(11) 0.0044(11)
C24 0.0183(16) 0.0168(14) 0.0151(13) 0.0026(10) 0.0046(13) 0.0014(11)
C25 0.0241(17) 0.0166(15) 0.0167(14) 0.0036(11) -0.0005(13) 0.0050(12)
C26 0.0236(18) 0.0221(16) 0.0171(15) -0.0013(12) -0.0006(13) 0.0095(13)
C27 0.0232(18) 0.0320(17) 0.0151(14) 0.0010(12) 0.0064(14) 0.0093(13)
C28 0.0149(15) 0.0223(15) 0.0116(13) 0.0024(10) 0.0023(12) 0.0042(11)
C29 0.0151(15) 0.0110(13) 0.0127(12) 0.0014(9) 0.0062(11) 0.0004(10)
C30 0.0172(15) 0.0124(13) 0.0117(12) 0.0037(10) 0.0063(11) 0.0019(10)
C31 0.0170(15) 0.0114(13) 0.0149(13) 0.0019(10) 0.0066(12) 0.0031(10)
C32 0.0215(16) 0.0131(13) 0.0172(14) 0.0053(10) 0.0092(13) 0.0018(11)
C33 0.0237(17) 0.0155(14) 0.0159(14) 0.0077(11) 0.0057(13) 0.0047(12)
C34 0.0159(15) 0.0179(14) 0.0131(13) 0.0019(10) 0.0037(12) 0.0021(11)
C35 0.0195(16) 0.0163(14) 0.0164(13) 0.0032(10) 0.0092(12) 0.0007(11)
C36 0.0197(16) 0.0153(14) 0.0137(13) 0.0071(10) 0.0060(12) 0.0056(11)
C37 0.0255(19) 0.0279(18) 0.0183(15) 0.0116(13) 0.0017(15) 0.0028(14)
C38 0.0228(19) 0.037(2) 0.0267(18) 0.0181(15) 0.0055(15) -0.0054(16)

loop_
_atom_type_symbol
_atom_type_description
_atom_type_scat_dispersion_real
_atom_type_scat_dispersion_imag
_atom_type_scat_source
C C 0.0033 0.0016 'International Tables Vol C Tables 4.2.6.8 and 6.1.1.4'
H H 0.0000 0.0000 'International Tables Vol C Tables 4.2.6.8 and 6.1.1.4'
N N 0.0061 0.0033 'International Tables Vol C Tables 4.2.6.8 and 6.1.1.4'
O O 0.0106 0.0060 'International Tables Vol C Tables 4.2.6.8 and 6.1.1.4'
Cl Cl 0.1484 0.1585 'International Tables Vol C Tables 4.2.6.8 and 6.1.1.4'

loop_
_geom_angle_atom_site_label_1
_geom_angle_atom_site_label_2
_geom_angle_atom_site_label_3
_geom_angle
_geom_angle_site_symmetry_1
_geom_angle_site_symmetry_3
_geom_angle_publ_flag
O14 Cl1 O12 110.68(14) . . ?
O14 Cl1 O11 109.57(13) . . ?
O12 Cl1 O11 109.54(14) . . ?
O14 Cl1 O13 109.15(16) . . ?
O12 Cl1 O13 109.29(13) . . ?
O11 Cl1 O13 108.57(13) . . ?
O24 Cl2 O21 109.6(2) . . ?
O24 Cl2 O22 109.9(2) . . ?
O21 Cl2 O22 108.19(14) . . ?
O24 Cl2 O23 109.59(18) . . ?
O21 Cl2 O23 109.23(14) . . ?
O22 Cl2 O23 110.30(17) . . ?
C1 N1 C9 122.5(3) . . ?
C20 N2 C28 123.2(3) . . ?
C15 O1 C18 115.8(2) . . ?
C16 O2 C19 116.1(2) . . ?
C34 O3 C37 116.5(2) . . ?
C35 O4 C38 116.3(2) . . ?
N1 C1 C2 121.4(3) . . ?
C1 C2 C3 120.3(3) . . ?
C2 C3 C4 117.8(3) . . ?
C2 C3 C10 122.3(3) . . ?
C4 C3 C10 119.9(2) . . ?
C9 C4 C5 117.4(3) . . ?
C9 C4 C3 120.0(2) . . ?
C5 C4 C3 122.5(3) . . ?
C6 C5 C4 119.9(3) . . ?
C5 C6 C7 121.3(3) . . ?
C8 C7 C6 120.3(3) . . ?
C7 C8 C9 118.8(3) . . ?
N1 C9 C8 120.0(3) . . ?
N1 C9 C4 117.9(3) . . ?
C8 C9 C4 122.1(3) . . ?
C3 C10 C11 120.1(2) . . ?
C3 C10 C30 120.3(2) . . ?
C11 C10 C30 91.23(19) . . ?
C12 C11 C10 116.5(2) . . ?
C12 C11 C29 122.5(2) . . ?
C10 C11 C29 89.10(19) . . ?
C13 C12 C17 117.8(3) . . ?
C13 C12 C11 119.2(2) . . ?
C17 C12 C11 122.8(2) . . ?
C14 C13 C12 121.5(2) . . ?
C13 C14 C15 120.9(3) . . ?
O1 C15 C14 125.0(2) . . ?
O1 C15 C16 116.6(2) . . ?
C14 C15 C16 118.5(3) . . ?
O2 C16 C17 125.2(2) . . ?
O2 C16 C15 114.7(2) . . ?
C17 C16 C15 120.1(2) . . ?
C16 C17 C12 121.2(2) . . ?
N2 C20 C21 120.7(3) . . ?
C20 C21 C22 120.7(3) . . ?
C21 C22 C23 118.1(3) . . ?
C21 C22 C29 123.1(2) . . ?
C23 C22 C29 118.8(2) . . ?
C24 C23 C28 117.5(3) . . ?
C24 C23 C22 123.1(3) . . ?
C28 C23 C22 119.4(2) . . ?
C25 C24 C23 120.3(3) . . ?
C24 C25 C26 121.1(3) . . ?
C27 C26 C25 120.6(3) . . ?
C26 C27 C28 118.6(3) . . ?
N2 C28 C27 120.4(3) . . ?
N2 C28 C23 117.7(3) . . ?
C27 C28 C23 121.8(3) . . ?
C22 C29 C30 120.1(2) . . ?
C22 C29 C11 119.7(2) . . ?
C30 C29 C11 91.08(19) . . ?
C31 C30 C29 114.8(2) . . ?
C31 C30 C10 123.3(2) . . ?
C29 C30 C10 88.58(19) . . ?
C32 C31 C36 118.1(3) . . ?
C32 C31 C30 119.6(2) . . ?
C36 C31 C30 122.0(2) . . ?
C31 C32 C33 121.2(2) . . ?
C34 C33 C32 120.5(3) . . ?
O3 C34 C33 124.6(2) . . ?
O3 C34 C35 116.5(2) . . ?
C33 C34 C35 119.0(3) . . ?
C36 C35 O4 124.5(2) . . ?
C36 C35 C34 120.1(2) . . ?
O4 C35 C34 115.4(2) . . ?
C35 C36 C31 121.2(2) . . ?

loop_
_geom_bond_atom_site_label_1
_geom_bond_atom_site_label_2
_geom_bond_distance
_geom_bond_site_symmetry_2
_geom_bond_publ_flag
Cl1 O14 1.430(2) . ?
Cl1 O12 1.432(2) . ?
Cl1 O11 1.445(2) . ?
Cl1 O13 1.455(2) . ?
Cl2 O24 1.409(3) . ?
Cl2 O21 1.424(2) . ?
Cl2 O22 1.425(2) . ?
Cl2 O23 1.441(3) . ?
N1 C1 1.322(4) . ?
N1 C9 1.375(3) . ?
N2 C20 1.322(4) . ?
N2 C28 1.376(3) . ?
O1 C15 1.367(3) . ?
O1 C18 1.435(3) . ?
O2 C16 1.374(3) . ?
O2 C19 1.434(3) . ?
O3 C34 1.370(3) . ?
O3 C37 1.432(3) . ?
O4 C35 1.379(3) . ?
O4 C38 1.438(3) . ?
C1 C2 1.384(4) . ?
C2 C3 1.385(3) . ?
C3 C4 1.431(4) . ?
C3 C10 1.493(4) . ?
C4 C9 1.413(4) . ?
C4 C5 1.422(4) . ?
C5 C6 1.368(4) . ?
C6 C7 1.414(4) . ?
C7 C8 1.367(4) . ?
C8 C9 1.402(4) . ?
C10 C11 1.544(4) . ?
C10 C30 1.584(4) . ?
C11 C12 1.499(4) . ?
C11 C29 1.579(4) . ?
C12 C13 1.388(4) . ?
C12 C17 1.410(4) . ?
C13 C14 1.381(4) . ?
C14 C15 1.389(4) . ?
C15 C16 1.412(4) . ?
C16 C17 1.379(4) . ?
C20 C21 1.380(4) . ?
C21 C22 1.381(4) . ?
C22 C23 1.434(4) . ?
C22 C29 1.485(4) . ?
C23 C24 1.414(4) . ?
C23 C28 1.416(4) . ?
C24 C25 1.367(4) . ?
C25 C26 1.404(5) . ?
C26 C27 1.372(4) . ?
C27 C28 1.403(4) . ?
C29 C30 1.554(4) . ?
C30 C31 1.490(4) . ?
C31 C32 1.383(4) . ?
C31 C36 1.410(4) . ?
C32 C33 1.396(4) . ?
C33 C34 1.382(4) . ?
C34 C35 1.410(4) . ?
C35 C36 1.376(4) . ?
